data_7719940
loop_
_publ_author_name
'Sugiarto, Sugiarto'
'Shinogi, Jun'
'Ebied, Sherif E.'
'Hong, Dachao'
'Kon, Yoshihiro'
'Sadakane, Masahiro'

_publ_section_title
;
 Reaction of a Cp*Ir(III) Cation with mono-and di-lacunary Keggintype
 heterpolytungstates, and dimer of hexa-lacunary Dawsontype
 phosphopolytungstate
;
_journal_name_full 'Dalton Transactions'
_journal_paper_doi 10.1039/D5DT02418H
_journal_year 2025
_chemical_formula_sum 'C40 H60 Ir4 K23 O156 Si4 W40'
_chemical_formula_weight 12171.34
_space_group_crystal_system tetragonal
_space_group_IT_number 82
_space_group_name_Hall 'I -4'
_space_group_name_H-M_alt 'I -4'
_atom_sites_solution_hydrogens geom
_audit_creation_method SHELXL-2019/3
_audit_update_record
;
2024-05-20 deposited with the CCDC.	2025-12-01 downloaded from the CCDC.
;
_cell_angle_alpha 90
_cell_angle_beta 90
_cell_angle_gamma 90
_cell_formula_units_Z 2
_cell_length_a 31.071(3)
_cell_length_b 31.071(3)
_cell_length_c 15.191(2)
_cell_measurement_reflns_used 8962
_cell_measurement_temperature 90(2)
_cell_measurement_theta_max 25.34
_cell_measurement_theta_min 2.38
_cell_volume 14665(3)
_computing_cell_refinement 'Bruker SAINT'
_computing_data_collection 'Bruker APEX2'
_computing_data_reduction 'Bruker SAINT'
_computing_structure_refinement 'SHELXL-2019/2 (Sheldrick, 2019)'
_diffrn_ambient_temperature 90(2)
_diffrn_measured_fraction_theta_full 1.000
_diffrn_measured_fraction_theta_max 0.999
_diffrn_measurement_device_type 'Bruker SMART APEX2 CCD'
_diffrn_measurement_method '\f and \w scans'
_diffrn_radiation_type MoK\a
_diffrn_radiation_wavelength 0.71073
_diffrn_reflns_av_R_equivalents 0.0511
_diffrn_reflns_av_unetI/netI 0.0727
_diffrn_reflns_Laue_measured_fraction_full 1.000
_diffrn_reflns_Laue_measured_fraction_max 0.999
_diffrn_reflns_limit_h_max 37
_diffrn_reflns_limit_h_min -33
_diffrn_reflns_limit_k_max 37
_diffrn_reflns_limit_k_min -30
_diffrn_reflns_limit_l_max 16
_diffrn_reflns_limit_l_min -18
_diffrn_reflns_number 35539
_diffrn_reflns_point_group_measured_fraction_full 0.999
_diffrn_reflns_point_group_measured_fraction_max 0.996
_diffrn_reflns_theta_full 25.242
_diffrn_reflns_theta_max 25.420
_diffrn_reflns_theta_min 1.492
_diffrn_source 'rotating anode'
_exptl_absorpt_coefficient_mu 17.830
_exptl_absorpt_correction_T_max 0.7452
_exptl_absorpt_correction_T_min 0.5322
_exptl_absorpt_correction_type multi-scan
_exptl_absorpt_process_details '(SADABS, Bruker)'
_exptl_crystal_colour orange
_exptl_crystal_density_diffrn 2.756
_exptl_crystal_description block
_exptl_crystal_F_000 10618
_exptl_crystal_size_max 0.098
_exptl_crystal_size_mid 0.095
_exptl_crystal_size_min 0.093
_refine_diff_density_max 3.743
_refine_diff_density_min -3.187
_refine_diff_density_rms 0.366
_refine_ls_abs_structure_details
;
 Refined as an inversion twin.
;
_refine_ls_abs_structure_Flack 0.05(3)
_refine_ls_extinction_method none
_refine_ls_goodness_of_fit_ref 1.025
_refine_ls_hydrogen_treatment constr
_refine_ls_matrix_type full
_refine_ls_number_parameters 652
_refine_ls_number_reflns 13480
_refine_ls_number_restraints 515
_refine_ls_restrained_S_all 1.013
_refine_ls_R_factor_all 0.0718
_refine_ls_R_factor_gt 0.0498
_refine_ls_shift/su_max 0.000
_refine_ls_shift/su_mean 0.000
_refine_ls_structure_factor_coef Fsqd
_refine_ls_weighting_details 'w=1/[\s^2^(Fo^2^)+(0.0634P)^2^+794.9680P] where P=(Fo^2^+2Fc^2^)/3'
_refine_ls_weighting_scheme calc
_refine_ls_wR_factor_gt 0.1226
_refine_ls_wR_factor_ref 0.1343
_reflns_Friedel_coverage 0.916
_reflns_Friedel_fraction_full 0.999
_reflns_Friedel_fraction_max 0.994
_reflns_number_gt 10984
_reflns_number_total 13480
_reflns_threshold_expression 'I > 2\s(I)'
_cod_data_source_file d5dt02418h2.cif
_cod_data_source_block IrSiW10_sq
_cod_database_code 7719940
_shelx_shelxl_version_number 2019/3
_shelx_space_group_comment
;
The symmetry employed for this shelxl refinement is uniquely defined
by the following loop, which should always be used as a source of
symmetry information in preference to the above space-group names.
They are only intended as comments.
;

loop_
_space_group_symop_operation_xyz
'x, y, z'
'-x, -y, z'
'y, -x, -z'
'-y, x, -z'
'x+1/2, y+1/2, z+1/2'
'-x+1/2, -y+1/2, z+1/2'
'y+1/2, -x+1/2, -z+1/2'
'-y+1/2, x+1/2, -z+1/2'

loop_
_atom_site_label
_atom_site_type_symbol
_atom_site_fract_x
_atom_site_fract_y
_atom_site_fract_z
_atom_site_U_iso_or_equiv
_atom_site_adp_type
_atom_site_occupancy
_atom_site_site_symmetry_order
_atom_site_calc_flag
_atom_site_refinement_flags_posn
_atom_site_refinement_flags_adp
_atom_site_refinement_flags_occupancy
_atom_site_disorder_assembly
_atom_site_disorder_group
W1 W 0.39846(4) 0.32225(4) 0.58541(10) 0.0220(3) Uani 1 1 d . U . . .
W2 W 0.32222(4) 0.39845(4) 0.58544(10) 0.0219(3) Uani 1 1 d . U . . .
W3 W 0.34173(4) 0.25805(4) 0.40170(11) 0.0282(3) Uani 1 1 d . U . . .
W4 W 0.44507(4) 0.28268(4) 0.37830(10) 0.0253(3) Uani 1 1 d . U . . .
W5 W 0.28272(4) 0.44508(4) 0.37834(10) 0.0256(3) Uani 1 1 d . U . . .
W6 W 0.38039(4) 0.29718(4) 0.20813(11) 0.0295(4) Uani 1 1 d . U . . .
W7 W 0.29722(4) 0.38040(4) 0.20807(11) 0.0295(3) Uani 1 1 d . U . . .
W8 W 0.46047(4) 0.38593(4) 0.26111(10) 0.0226(3) Uani 1 1 d . U . . .
W9 W 0.38589(4) 0.46043(4) 0.26116(10) 0.0225(3) Uani 1 1 d . U . . .
W10 W 0.25806(4) 0.34175(4) 0.40179(11) 0.0282(3) Uani 1 1 d . U . . .
Si1 Si 0.3673(2) 0.3672(2) 0.3859(6) 0.0163(14) Uani 1 1 d . U . . .
O1 O 0.4057(7) 0.2785(6) 0.6553(16) 0.025(3) Uani 1 1 d . U . . .
O2 O 0.3433(6) 0.3436(6) 0.6386(15) 0.023(2) Uani 1 1 d . U . . .
O3 O 0.3707(6) 0.3706(6) 0.4973(15) 0.020(2) Uani 1 1 d . U . . .
O4 O 0.4372(6) 0.3095(6) 0.4929(16) 0.024(3) Uani 1 1 d . U . . .
O5 O 0.3477(6) 0.2847(6) 0.5132(16) 0.024(3) Uani 1 1 d . U . . .
O6 O 0.2785(6) 0.4053(7) 0.6555(16) 0.024(3) Uani 1 1 d . U . . .
O7 O 0.3094(6) 0.4362(6) 0.4900(16) 0.023(3) Uani 1 1 d . U . . .
O8 O 0.3614(6) 0.4308(6) 0.6366(15) 0.022(3) Uani 1 1 d . U . . .
O9 O 0.3202(8) 0.2089(7) 0.4255(18) 0.037(5) Uani 1 1 d . U . . .
O10 O 0.3490(7) 0.2529(6) 0.2762(16) 0.028(3) Uani 1 1 d . U . . .
O11 O 0.2919(7) 0.2917(7) 0.3857(16) 0.031(3) Uani 1 1 d . U . . .
O12 O 0.3779(6) 0.3186(6) 0.3548(16) 0.025(2) Uani 1 1 d . U . . .
O13 O 0.4006(6) 0.4005(6) 0.3422(14) 0.021(2) Uani 1 1 d . U . . .
O14 O 0.2695(7) 0.4311(7) 0.2595(17) 0.030(3) Uani 1 1 d . U . . .
O15 O 0.3368(6) 0.4666(6) 0.3357(15) 0.023(3) Uani 1 1 d . U . . .
O16 O 0.4190(7) 0.4893(7) 0.3320(16) 0.027(3) Uani 1 1 d . U . . .
O17 O 0.3734(6) 0.4977(6) 0.1825(16) 0.024(3) Uani 1 1 d . U . . .
O18 O 0.4300(6) 0.4299(6) 0.1978(16) 0.024(3) Uani 1 1 d . U . . .
O19 O 0.4975(7) 0.3742(6) 0.1833(16) 0.024(3) Uani 1 1 d . U . . .
O20 O 0.3449(7) 0.4150(7) 0.1992(17) 0.028(3) Uani 1 1 d . U . . .
O21 O 0.4154(6) 0.3447(6) 0.2001(17) 0.027(3) Uani 1 1 d . U . . .
O22 O 0.3280(7) 0.3282(7) 0.1952(17) 0.030(3) Uani 1 1 d . U . . .
O23 O 0.4916(7) 0.2528(6) 0.3903(17) 0.029(3) Uani 1 1 d . U . . .
O24 O 0.4659(6) 0.3365(6) 0.3379(16) 0.024(3) Uani 1 1 d . U . . .
O25 O 0.4890(7) 0.4192(6) 0.3302(15) 0.025(3) Uani 1 1 d . U . . .
O26 O 0.2527(6) 0.4911(7) 0.3918(17) 0.028(3) Uani 1 1 d . U . . .
O27 O 0.2848(6) 0.3479(6) 0.5130(16) 0.025(3) Uani 1 1 d . U . . .
O28 O 0.3188(6) 0.3789(6) 0.3542(16) 0.025(2) Uani 1 1 d . U . . .
O29 O 0.2524(6) 0.3496(7) 0.2763(16) 0.028(3) Uani 1 1 d . U . . .
O30 O 0.2096(6) 0.3205(7) 0.4256(17) 0.032(5) Uani 1 1 d . U . . .
O31 O 0.4312(7) 0.2697(7) 0.2614(17) 0.029(3) Uani 1 1 d . U . . .
O32 O 0.4035(6) 0.2425(6) 0.4126(17) 0.027(3) Uani 1 1 d . U . . .
O33 O 0.3826(8) 0.2737(7) 0.105(2) 0.041(5) Uani 1 1 d . U . . .
O34 O 0.2738(7) 0.3831(7) 0.1035(19) 0.038(5) Uani 1 1 d . U . . .
O35 O 0.4308(6) 0.3615(6) 0.6354(15) 0.022(3) Uani 1 1 d . U . . .
O36 O 0.2421(6) 0.4031(6) 0.4143(17) 0.027(3) Uani 1 1 d . U . . .
Ir1 Ir 0.29581(4) 0.29575(4) 0.60494(10) 0.0290(3) Uani 1 1 d . . . . .
C1 C 0.2931(9) 0.2614(8) 0.7250(19) 0.031(5) Uani 1 1 d D U . . .
C2 C 0.2854(8) 0.2322(9) 0.6527(17) 0.031(5) Uani 1 1 d D U . . .
C3 C 0.2470(8) 0.2458(8) 0.605(2) 0.032(5) Uani 1 1 d D U . . .
C4 C 0.2318(10) 0.2841(9) 0.652(2) 0.032(5) Uani 1 1 d D U . . .
C5 C 0.2595(9) 0.2931(10) 0.726(2) 0.033(5) Uani 1 1 d D U . . .
C6 C 0.3300(10) 0.2540(10) 0.786(2) 0.026(6) Uani 1 1 d . U . . .
H6A H 0.349320 0.278917 0.784514 0.040 Uiso 1 1 calc R U . . .
H6B H 0.345780 0.228191 0.767740 0.040 Uiso 1 1 calc R U . . .
H6C H 0.319167 0.250001 0.846133 0.040 Uiso 1 1 calc R U . . .
C7 C 0.3107(10) 0.1949(10) 0.628(3) 0.031(6) Uani 1 1 d . U . . .
H7A H 0.341232 0.200586 0.639281 0.047 Uiso 1 1 calc R U . . .
H7B H 0.306611 0.188963 0.564991 0.047 Uiso 1 1 calc R U . . .
H7C H 0.301426 0.169895 0.662280 0.047 Uiso 1 1 calc R U . . .
C8 C 0.2250(11) 0.2252(11) 0.526(3) 0.036(7) Uani 1 1 d . U . . .
H8A H 0.245807 0.221872 0.478181 0.054 Uiso 1 1 calc R U . . .
H8B H 0.201174 0.243505 0.506583 0.054 Uiso 1 1 calc R U . . .
H8C H 0.213829 0.196864 0.543023 0.054 Uiso 1 1 calc R U . . .
C9 C 0.1937(10) 0.3111(10) 0.629(3) 0.033(6) Uani 1 1 d . U . . .
H9A H 0.168918 0.301806 0.663950 0.049 Uiso 1 1 calc R U . . .
H9B H 0.187177 0.307874 0.566226 0.049 Uiso 1 1 calc R U . . .
H9C H 0.200093 0.341351 0.641806 0.049 Uiso 1 1 calc R U . . .
C10 C 0.2545(11) 0.3302(10) 0.787(2) 0.031(6) Uani 1 1 d . U . . .
H10A H 0.250448 0.319639 0.847017 0.047 Uiso 1 1 calc R U . . .
H10B H 0.229370 0.347158 0.769095 0.047 Uiso 1 1 calc R U . . .
H10C H 0.280334 0.348211 0.784194 0.047 Uiso 1 1 calc R U . . .
K1 K 0.37322(19) 0.4999(2) 0.4998(6) 0.0238(16) Uani 1 1 d . . . . .
K2 K 0.4302(2) 0.4301(2) 0.7528(6) 0.0301(18) Uani 1 1 d . . . . .
K3 K 0.500000 0.500000 0.3998(17) 0.091(7) Uani 1 2 d S T P . .
K4 K 0.3013(6) 0.5489(7) 0.1899(16) 0.066(7) Uani 0.5 1 d . . P A .
K5 K 0.5486(7) 0.3014(7) 0.1899(16) 0.087(7) Uani 0.6 1 d . . P A .
K6A K 0.4402(15) 0.2021(15) 0.562(3) 0.089(13) Uani 0.3 1 d . U P A 1
K6B K 0.4919(19) 0.1809(17) 0.503(4) 0.064(14) Uani 0.2 1 d . U P A 2
K7 K 0.1995(9) 0.4390(11) 0.677(3) 0.095(12) Uani 0.4 1 d . . P . .
K8 K 0.3930(12) 0.3934(12) 0.034(2) 0.118(11) Uani 0.5 1 d . U P A .
K9 K 0.1702(10) 0.4037(13) 0.259(2) 0.128(14) Uani 0.5 1 d . . P A .
K10 K 0.4041(17) 0.1702(12) 0.259(3) 0.069(14) Uani 0.25 1 d . . P A .
O37 O 0.500000 0.500000 0.211(6) 0.15(3) Uani 1 2 d S TU P . .
O38 O 0.3704(13) 0.3693(13) 0.811(3) 0.092(12) Uani 1 1 d . U . . .
O39 O 0.4408(6) 0.5593(6) 0.4964(14) 0.017(4) Uani 1 1 d . U . . .
O40 O 0.437(3) 0.443(3) 0.926(6) 0.11(3) Uani 0.5 1 d . U P . .

loop_
_atom_site_aniso_label
_atom_site_aniso_U_11
_atom_site_aniso_U_22
_atom_site_aniso_U_33
_atom_site_aniso_U_23
_atom_site_aniso_U_13
_atom_site_aniso_U_12
W1 0.0147(6) 0.0133(6) 0.0379(9) 0.0019(6) 0.0000(6) -0.0039(5)
W2 0.0131(6) 0.0152(6) 0.0373(9) 0.0001(6) 0.0022(6) -0.0032(5)
W3 0.0204(6) 0.0143(6) 0.0498(10) -0.0035(6) -0.0020(6) -0.0065(5)
W4 0.0170(6) 0.0128(6) 0.0461(9) -0.0042(6) -0.0024(6) 0.0007(5)
W5 0.0131(6) 0.0175(6) 0.0462(10) -0.0022(6) -0.0038(6) 0.0009(5)
W6 0.0226(7) 0.0187(6) 0.0473(10) -0.0094(6) -0.0057(7) -0.0030(5)
W7 0.0190(6) 0.0223(7) 0.0470(10) -0.0057(6) -0.0104(6) -0.0028(5)
W8 0.0158(6) 0.0175(6) 0.0344(9) -0.0036(6) -0.0012(6) -0.0004(5)
W9 0.0175(6) 0.0156(6) 0.0346(9) -0.0008(6) -0.0043(6) -0.0008(5)
W10 0.0145(6) 0.0200(6) 0.0500(10) -0.0023(6) -0.0042(6) -0.0058(5)
Si1 0.012(3) 0.012(3) 0.025(3) -0.002(3) -0.003(3) 0.002(2)
O1 0.020(6) 0.016(6) 0.039(7) 0.008(6) 0.003(6) -0.005(6)
O2 0.014(4) 0.015(4) 0.039(4) 0.003(4) 0.002(4) -0.003(4)
O3 0.013(4) 0.014(4) 0.034(4) 0.000(4) -0.002(4) -0.002(3)
O4 0.019(5) 0.011(5) 0.041(5) -0.001(5) 0.001(5) -0.002(4)
O5 0.015(5) 0.011(5) 0.045(5) -0.002(5) 0.000(5) -0.007(4)
O6 0.015(6) 0.021(6) 0.037(7) 0.001(6) 0.007(6) -0.002(6)
O7 0.011(5) 0.016(5) 0.041(5) -0.002(5) -0.001(5) 0.000(4)
O8 0.013(6) 0.018(6) 0.034(7) 0.001(6) -0.004(6) -0.002(5)
O9 0.034(10) 0.023(9) 0.055(11) -0.001(9) -0.002(10) -0.004(8)
O10 0.024(5) 0.018(5) 0.043(5) -0.008(5) -0.002(5) -0.005(4)
O11 0.019(5) 0.020(5) 0.052(5) -0.001(5) -0.004(5) -0.001(4)
O12 0.018(4) 0.013(3) 0.043(4) -0.003(4) -0.004(4) -0.002(3)
O13 0.015(4) 0.014(4) 0.032(4) -0.002(4) -0.002(4) 0.002(4)
O14 0.020(5) 0.023(5) 0.048(5) -0.004(5) -0.007(5) -0.002(4)
O15 0.016(5) 0.013(5) 0.041(5) -0.007(5) -0.002(5) 0.002(4)
O16 0.022(6) 0.023(6) 0.036(7) 0.000(6) -0.006(6) -0.001(6)
O17 0.019(6) 0.015(6) 0.037(7) 0.001(6) -0.003(6) -0.002(6)
O18 0.019(5) 0.017(5) 0.036(5) -0.003(5) -0.001(5) -0.003(4)
O19 0.019(6) 0.019(6) 0.035(7) -0.001(6) 0.005(6) 0.002(6)
O20 0.020(5) 0.021(5) 0.043(5) -0.001(5) -0.007(5) -0.002(5)
O21 0.020(5) 0.018(5) 0.043(5) -0.006(5) -0.001(5) -0.001(4)
O22 0.022(5) 0.020(5) 0.048(5) -0.008(5) -0.008(5) -0.003(5)
O23 0.021(6) 0.016(6) 0.049(7) -0.006(6) -0.003(6) -0.002(6)
O24 0.015(5) 0.017(5) 0.041(5) -0.003(5) -0.004(5) 0.003(4)
O25 0.019(6) 0.020(6) 0.034(7) -0.003(6) -0.001(6) 0.000(6)
O26 0.016(6) 0.021(6) 0.048(7) -0.001(6) -0.006(6) 0.000(6)
O27 0.014(5) 0.015(5) 0.045(5) 0.001(5) -0.002(5) -0.003(4)
O28 0.014(4) 0.018(4) 0.043(4) -0.003(4) -0.003(4) -0.001(3)
O29 0.017(5) 0.023(5) 0.045(5) -0.002(5) -0.011(5) -0.005(4)
O30 0.015(8) 0.030(9) 0.051(11) -0.005(9) -0.007(9) -0.011(8)
O31 0.021(5) 0.018(5) 0.048(5) -0.006(5) -0.006(5) 0.000(4)
O32 0.019(5) 0.015(5) 0.048(5) -0.006(5) -0.001(5) -0.002(4)
O33 0.033(10) 0.027(9) 0.064(12) -0.017(10) -0.007(10) 0.000(8)
O34 0.019(9) 0.035(10) 0.059(11) -0.011(10) -0.017(9) -0.003(8)
O35 0.018(6) 0.013(6) 0.034(7) -0.005(6) -0.001(6) -0.004(5)
O36 0.012(5) 0.021(5) 0.047(5) -0.001(5) -0.005(5) -0.002(4)
Ir1 0.0174(6) 0.0172(6) 0.0524(10) 0.0037(6) 0.0036(6) -0.0079(5)
C1 0.027(9) 0.032(10) 0.033(11) 0.004(9) 0.001(9) -0.005(8)
C2 0.026(9) 0.031(10) 0.037(11) 0.011(9) 0.005(9) 0.003(9)
C3 0.023(9) 0.029(10) 0.045(11) 0.006(9) 0.011(9) -0.007(8)
C4 0.025(9) 0.030(10) 0.042(11) 0.002(9) 0.010(9) -0.001(9)
C5 0.029(10) 0.033(10) 0.037(11) -0.001(9) 0.009(9) -0.008(9)
C6 0.028(11) 0.029(12) 0.022(13) 0.016(11) -0.005(10) -0.011(10)
C7 0.027(12) 0.027(12) 0.040(15) 0.008(12) 0.013(12) 0.005(11)
C8 0.024(12) 0.032(13) 0.052(15) 0.007(13) 0.017(12) -0.012(11)
C9 0.020(12) 0.029(12) 0.050(15) 0.008(12) 0.005(12) -0.002(11)
C10 0.027(12) 0.034(13) 0.032(14) -0.006(12) 0.015(12) -0.012(11)
K1 0.010(3) 0.013(3) 0.048(5) -0.002(3) 0.000(3) 0.001(2)
K2 0.021(3) 0.023(4) 0.046(5) -0.001(3) -0.003(3) 0.002(3)
K3 0.035(7) 0.032(7) 0.21(2) 0.000 0.000 -0.003(6)
K4 0.043(11) 0.079(14) 0.076(16) -0.028(13) -0.014(10) 0.040(10)
K5 0.094(15) 0.072(13) 0.095(18) -0.016(12) -0.027(14) 0.043(12)
K6A 0.094(17) 0.083(17) 0.090(18) 0.013(13) -0.005(13) -0.012(13)
K6B 0.084(19) 0.052(17) 0.056(18) 0.006(13) -0.015(13) -0.010(13)
K7 0.047(16) 0.08(2) 0.16(4) 0.03(2) 0.009(19) 0.004(15)
K8 0.13(3) 0.15(3) 0.069(19) -0.04(2) -0.026(19) -0.01(2)
K9 0.08(2) 0.18(4) 0.11(3) -0.06(3) -0.010(19) 0.04(2)
K10 0.12(4) 0.04(2) 0.05(3) -0.020(19) -0.03(3) 0.03(2)
O37 0.15(3) 0.15(3) 0.15(3) 0.000 0.000 -0.010(14)
O38 0.095(16) 0.092(16) 0.089(16) 0.009(13) 0.008(13) -0.019(12)
O39 0.013(8) 0.014(8) 0.023(10) 0.007(8) -0.007(8) 0.004(7)
O40 0.11(3) 0.11(3) 0.11(3) -0.002(14) -0.002(14) 0.000(14)

loop_
_atom_type_symbol
_atom_type_description
_atom_type_scat_dispersion_real
_atom_type_scat_dispersion_imag
_atom_type_scat_source
C C 0.0033 0.0016 'International Tables Vol C Tables 4.2.6.8 and 6.1.1.4'
H H 0.0000 0.0000 'International Tables Vol C Tables 4.2.6.8 and 6.1.1.4'
Ir Ir -1.4442 7.9887 'International Tables Vol C Tables 4.2.6.8 and 6.1.1.4'
K K 0.2009 0.2494 'International Tables Vol C Tables 4.2.6.8 and 6.1.1.4'
O O 0.0106 0.0060 'International Tables Vol C Tables 4.2.6.8 and 6.1.1.4'
Si Si 0.0817 0.0704 'International Tables Vol C Tables 4.2.6.8 and 6.1.1.4'
W W -0.8490 6.8722 'International Tables Vol C Tables 4.2.6.8 and 6.1.1.4'

loop_
_geom_angle_atom_site_label_1
_geom_angle_atom_site_label_2
_geom_angle_atom_site_label_3
_geom_angle
_geom_angle_site_symmetry_1
_geom_angle_site_symmetry_3
_geom_angle_publ_flag
O1 W1 O35 101.9(10) . . ?
O1 W1 O4 102.0(10) . . ?
O35 W1 O4 95.9(9) . . ?
O1 W1 O2 97.0(9) . . ?
O35 W1 O2 94.8(9) . . ?
O4 W1 O2 155.7(9) . . ?
O1 W1 O3 163.8(8) . . ?
O35 W1 O3 90.7(9) . . ?
O4 W1 O3 86.6(9) . . ?
O2 W1 O3 71.5(8) . . ?
O1 W1 O5 89.0(9) . . ?
O35 W1 O5 167.0(8) . . ?
O4 W1 O5 88.6(9) . . ?
O2 W1 O5 76.7(8) . . ?
O3 W1 O5 77.4(7) . . ?
O1 W1 K1 115.5(7) . 4_656 ?
O35 W1 K1 51.3(7) . 4_656 ?
O4 W1 K1 45.5(6) . 4_656 ?
O2 W1 K1 135.7(6) . 4_656 ?
O3 W1 K1 80.3(5) . 4_656 ?
O5 W1 K1 129.8(6) . 4_656 ?
O1 W1 K4 43.1(8) . 4_656 ?
O35 W1 K4 59.3(8) . 4_656 ?
O4 W1 K4 110.7(8) . 4_656 ?
O2 W1 K4 93.5(8) . 4_656 ?
O3 W1 K4 145.8(6) . 4_656 ?
O5 W1 K4 130.1(6) . 4_656 ?
K1 W1 K4 91.1(3) 4_656 4_656 ?
O1 W1 K6A 43.7(10) . . ?
O35 W1 K6A 120.5(9) . . ?
O4 W1 K6A 61.9(9) . . ?
O2 W1 K6A 128.8(9) . . ?
O3 W1 K6A 136.0(9) . . ?
O5 W1 K6A 72.4(8) . . ?
K1 W1 K6A 95.2(7) 4_656 . ?
K4 W1 K6A 77.4(8) 4_656 . ?
O6 W2 O8 101.5(10) . . ?
O6 W2 O7 103.1(10) . . ?
O8 W2 O7 97.4(9) . . ?
O6 W2 O2 96.5(9) . . ?
O8 W2 O2 94.7(9) . . ?
O7 W2 O2 154.3(9) . . ?
O6 W2 O3 163.5(8) . . ?
O8 W2 O3 91.1(9) . . ?
O7 W2 O3 85.5(9) . . ?
O2 W2 O3 71.6(8) . . ?
O6 W2 O27 88.9(9) . . ?
O8 W2 O27 167.3(8) . . ?
O7 W2 O27 87.1(8) . . ?
O2 W2 O27 76.8(8) . . ?
O3 W2 O27 77.3(7) . . ?
O6 W2 K1 116.0(7) . . ?
O8 W2 K1 51.9(7) . . ?
O7 W2 K1 46.3(6) . . ?
O2 W2 K1 135.8(6) . . ?
O3 W2 K1 80.2(5) . . ?
O27 W2 K1 129.5(6) . . ?
O6 W2 K5 43.3(8) . 3_566 ?
O8 W2 K5 58.6(8) . 3_566 ?
O7 W2 K5 112.2(8) . 3_566 ?
O2 W2 K5 93.5(8) . 3_566 ?
O3 W2 K5 145.7(6) . 3_566 ?
O27 W2 K5 130.4(6) . 3_566 ?
K1 W2 K5 91.1(3) . 3_566 ?
O9 W3 O11 101.7(10) . . ?
O9 W3 O5 103.9(11) . . ?
O11 W3 O5 87.3(10) . . ?
O9 W3 O10 100.4(11) . . ?
O11 W3 O10 90.9(10) . . ?
O5 W3 O10 155.5(8) . . ?
O9 W3 O32 98.2(10) . . ?
O11 W3 O32 160.0(8) . . ?
O5 W3 O32 86.4(9) . . ?
O10 W3 O32 87.1(10) . . ?
O9 W3 O12 171.0(10) . . ?
O11 W3 O12 84.7(8) . . ?
O5 W3 O12 82.6(8) . . ?
O10 W3 O12 72.8(8) . . ?
O32 W3 O12 75.7(8) . . ?
O9 W3 K10 72.1(11) . . ?
O11 W3 K10 135.3(9) . . ?
O5 W3 K10 137.4(9) . . ?
O10 W3 K10 49.4(9) . . ?
O32 W3 K10 53.7(9) . . ?
O12 W3 K10 98.9(9) . . ?
O23 W4 O32 101.0(9) . . ?
O23 W4 O31 100.2(10) . . ?
O32 W4 O31 87.8(10) . . ?
O23 W4 O24 102.9(9) . . ?
O32 W4 O24 156.2(9) . . ?
O31 W4 O24 87.8(10) . . ?
O23 W4 O4 103.9(10) . . ?
O32 W4 O4 87.1(9) . . ?
O31 W4 O4 155.8(9) . . ?
O24 W4 O4 87.4(9) . . ?
O23 W4 O12 174.9(8) . . ?
O32 W4 O12 75.6(8) . . ?
O31 W4 O12 76.0(8) . . ?
O24 W4 O12 80.6(8) . . ?
O4 W4 O12 79.9(8) . . ?
O23 W4 K6A 66.2(11) . . ?
O32 W4 K6A 47.1(10) . . ?
O31 W4 K6A 123.5(10) . . ?
O24 W4 K6A 147.5(10) . . ?
O4 W4 K6A 67.4(10) . . ?
O12 W4 K6A 112.8(9) . . ?
O23 W4 K1 88.3(7) . 4_656 ?
O32 W4 K1 132.3(8) . 4_656 ?
O31 W4 K1 136.9(7) . 4_656 ?
O24 W4 K1 49.2(7) . 4_656 ?
O4 W4 K1 45.5(6) . 4_656 ?
O12 W4 K1 96.9(5) . 4_656 ?
K6A W4 K1 98.7(7) . 4_656 ?
O23 W4 K6B 38.2(12) . . ?
O32 W4 K6B 65.7(11) . . ?
O31 W4 K6B 111.5(10) . . ?
O24 W4 K6B 137.2(10) . . ?
O4 W4 K6B 87.7(11) . . ?
O12 W4 K6B 139.8(10) . . ?
K1 W4 K6B 101.2(8) 4_656 . ?
O23 W4 K10 81.3(9) . . ?
O32 W4 K10 49.1(10) . . ?
O31 W4 K10 48.1(9) . . ?
O24 W4 K10 135.2(10) . . ?
O4 W4 K10 135.6(9) . . ?
O12 W4 K10 93.5(8) . . ?
K6A W4 K10 75.4(10) . . ?
K1 W4 K10 169.4(6) 4_656 . ?
K6B W4 K10 69.3(10) . . ?
O26 W5 O36 100.3(9) . . ?
O26 W5 O14 100.7(11) . . ?
O36 W5 O14 88.4(10) . . ?
O26 W5 O7 104.5(10) . . ?
O36 W5 O7 86.2(9) . . ?
O14 W5 O7 154.7(9) . . ?
O26 W5 O15 103.0(9) . . ?
O36 W5 O15 156.7(8) . . ?
O14 W5 O15 87.1(9) . . ?
O7 W5 O15 88.2(9) . . ?
O26 W5 O28 175.1(9) . . ?
O36 W5 O28 76.2(8) . . ?
O14 W5 O28 75.9(9) . . ?
O7 W5 O28 78.8(8) . . ?
O15 W5 O28 80.5(8) . . ?
O26 W5 K1 88.3(7) . . ?
O36 W5 K1 131.8(7) . . ?
O14 W5 K1 136.8(7) . . ?
O7 W5 K1 46.1(6) . . ?
O15 W5 K1 49.8(7) . . ?
O28 W5 K1 96.6(5) . . ?
O26 W5 K6B 30.6(12) . 3_566 ?
O36 W5 K6B 72.1(11) . 3_566 ?
O14 W5 K6B 110.9(10) . 3_566 ?
O7 W5 K6B 90.8(10) . 3_566 ?
O15 W5 K6B 130.6(10) . 3_566 ?
O28 W5 K6B 147.2(10) . 3_566 ?
K1 W5 K6B 98.2(8) . 3_566 ?
O33 W6 O21 104.8(11) . . ?
O33 W6 O22 98.9(11) . . ?
O21 W6 O22 95.2(9) . . ?
O33 W6 O31 99.1(11) . . ?
O21 W6 O31 84.4(9) . . ?
O22 W6 O31 161.5(11) . . ?
O33 W6 O10 101.6(11) . . ?
O21 W6 O10 152.3(11) . . ?
O22 W6 O10 89.2(9) . . ?
O31 W6 O10 83.0(9) . . ?
O33 W6 O12 171.7(10) . . ?
O21 W6 O12 81.5(9) . . ?
O22 W6 O12 85.7(9) . . ?
O31 W6 O12 76.0(9) . . ?
O10 W6 O12 71.5(8) . . ?
O33 W6 K8 73.3(10) . . ?
O21 W6 K8 45.5(9) . . ?
O22 W6 K8 68.7(9) . . ?
O31 W6 K8 121.1(8) . . ?
O10 W6 K8 155.7(8) . . ?
O12 W6 K8 114.9(6) . . ?
O33 W6 K10 76.1(10) . . ?
O21 W6 K10 133.0(10) . . ?
O22 W6 K10 131.5(10) . . ?
O31 W6 K10 50.1(9) . . ?
O10 W6 K10 47.0(10) . . ?
O12 W6 K10 95.7(8) . . ?
K8 W6 K10 145.8(8) . . ?
O34 W7 O20 103.9(11) . . ?
O34 W7 O22 99.0(11) . . ?
O20 W7 O22 94.9(9) . . ?
O34 W7 O14 98.1(11) . . ?
O20 W7 O14 85.0(9) . . ?
O22 W7 O14 162.3(11) . . ?
O34 W7 O29 101.9(10) . . ?
O20 W7 O29 152.7(10) . . ?
O22 W7 O29 89.7(9) . . ?
O14 W7 O29 82.6(9) . . ?
O34 W7 O28 172.1(9) . . ?
O20 W7 O28 81.3(9) . . ?
O22 W7 O28 86.3(9) . . ?
O14 W7 O28 76.2(9) . . ?
O29 W7 O28 72.1(8) . . ?
O34 W7 K8 72.8(9) . . ?
O20 W7 K8 44.9(9) . . ?
O22 W7 K8 69.0(9) . . ?
O14 W7 K8 120.6(9) . . ?
O29 W7 K8 156.4(8) . . ?
O28 W7 K8 114.8(7) . . ?
O34 W7 K9 76.2(9) . . ?
O20 W7 K9 133.7(9) . . ?
O22 W7 K9 131.2(9) . . ?
O14 W7 K9 50.0(8) . . ?
O29 W7 K9 46.3(9) . . ?
O28 W7 K9 95.9(7) . . ?
K8 W7 K9 145.6(8) . . ?
O19 W8 O25 101.9(10) . . ?
O19 W8 O18 98.0(10) . . ?
O25 W8 O18 97.6(9) . . ?
O19 W8 O24 101.0(10) . . ?
O25 W8 O24 93.7(10) . . ?
O18 W8 O24 155.3(9) . . ?
O19 W8 O21 90.8(10) . . ?
O25 W8 O21 167.0(10) . . ?
O18 W8 O21 83.3(8) . . ?
O24 W8 O21 80.8(9) . . ?
O19 W8 O13 168.0(9) . . ?
O25 W8 O13 88.3(9) . . ?
O18 W8 O13 74.1(8) . . ?
O24 W8 O13 84.4(8) . . ?
O21 W8 O13 79.4(8) . . ?
O19 W8 K2 53.9(7) . 4_656 ?
O25 W8 K2 48.2(7) . 4_656 ?
O18 W8 K2 99.3(6) . 4_656 ?
O24 W8 K2 104.6(6) . 4_656 ?
O21 W8 K2 144.7(6) . 4_656 ?
O13 W8 K2 135.4(5) . 4_656 ?
O19 W8 K1 114.8(8) . 4_656 ?
O25 W8 K1 47.3(7) . 4_656 ?
O18 W8 K1 134.6(7) . 4_656 ?
O24 W8 K1 47.4(6) . 4_656 ?
O21 W8 K1 124.3(7) . 4_656 ?
O13 W8 K1 76.8(5) . 4_656 ?
K2 W8 K1 78.30(16) 4_656 4_656 ?
O19 W8 K5 36.1(8) . . ?
O25 W8 K5 102.1(7) . . ?
O18 W8 K5 132.7(8) . . ?
O24 W8 K5 65.0(7) . . ?
O21 W8 K5 86.4(7) . . ?
O13 W8 K5 148.0(6) . . ?
K2 W8 K5 65.9(4) 4_656 . ?
K1 W8 K5 88.2(4) 4_656 . ?
O19 W8 K8 76.6(9) . . ?
O25 W8 K8 138.9(9) . . ?
O18 W8 K8 43.6(8) . . ?
O24 W8 K8 127.2(8) . . ?
O21 W8 K8 46.9(8) . . ?
O13 W8 K8 91.5(7) . . ?
K2 W8 K8 114.1(6) 4_656 . ?
K1 W8 K8 167.2(5) 4_656 . ?
K5 W8 K8 99.5(6) . . ?
O17 W9 O16 102.6(10) . . ?
O17 W9 O15 99.5(10) . . ?
O16 W9 O15 93.1(10) . . ?
O17 W9 O18 98.4(10) . . ?
O16 W9 O18 98.2(10) . . ?
O15 W9 O18 156.2(8) . . ?
O17 W9 O20 90.2(9) . . ?
O16 W9 O20 166.8(10) . . ?
O15 W9 O20 81.4(9) . . ?
O18 W9 O20 82.9(8) . . ?
O17 W9 O13 167.7(9) . . ?
O16 W9 O13 88.2(9) . . ?
O15 W9 O13 85.5(8) . . ?
O18 W9 O13 74.0(8) . . ?
O20 W9 O13 79.4(8) . . ?
O17 W9 K2 54.4(7) . 3_566 ?
O16 W9 K2 48.4(7) . 3_566 ?
O15 W9 K2 103.9(6) . 3_566 ?
O18 W9 K2 99.3(6) . 3_566 ?
O20 W9 K2 144.6(6) . 3_566 ?
O13 W9 K2 135.4(5) . 3_566 ?
O17 W9 K1 114.8(8) . . ?
O16 W9 K1 46.6(8) . . ?
O15 W9 K1 47.7(7) . . ?
O18 W9 K1 134.5(7) . . ?
O20 W9 K1 124.7(7) . . ?
O13 W9 K1 76.8(5) . . ?
K2 W9 K1 78.33(16) 3_566 . ?
O17 W9 K4 35.5(8) . . ?
O16 W9 K4 101.8(8) . . ?
O15 W9 K4 64.0(7) . . ?
O18 W9 K4 132.8(8) . . ?
O20 W9 K4 86.7(7) . . ?
O13 W9 K4 148.2(6) . . ?
K2 W9 K4 65.8(4) 3_566 . ?
K1 W9 K4 88.2(3) . . ?
O17 W9 K8 76.3(9) . . ?
O16 W9 K8 139.7(9) . . ?
O15 W9 K8 127.1(8) . . ?
O18 W9 K8 43.9(8) . . ?
O20 W9 K8 46.4(8) . . ?
O13 W9 K8 91.7(8) . . ?
K2 W9 K8 114.0(6) 3_566 . ?
K1 W9 K8 167.3(6) . . ?
K4 W9 K8 99.3(6) . . ?
O30 W10 O27 103.9(11) . . ?
O30 W10 O11 101.7(10) . . ?
O27 W10 O11 87.4(9) . . ?
O30 W10 O29 100.4(11) . . ?
O27 W10 O29 155.4(9) . . ?
O11 W10 O29 91.5(10) . . ?
O30 W10 O36 97.7(10) . . ?
O27 W10 O36 85.8(9) . . ?
O11 W10 O36 160.5(8) . . ?
O29 W10 O36 87.2(10) . . ?
O30 W10 O28 170.6(10) . . ?
O27 W10 O28 82.6(9) . . ?
O11 W10 O28 85.2(8) . . ?
O29 W10 O28 72.8(8) . . ?
O36 W10 O28 75.8(8) . . ?
O30 W10 K9 72.1(10) . . ?
O27 W10 K9 137.6(8) . . ?
O11 W10 K9 135.0(9) . . ?
O29 W10 K9 48.6(8) . . ?
O36 W10 K9 54.2(8) . . ?
O28 W10 K9 98.5(8) . . ?
O13 Si1 O12 110.4(11) . . ?
O13 Si1 O28 109.3(11) . . ?
O12 Si1 O28 108.1(11) . . ?
O13 Si1 O3 109.4(11) . . ?
O12 Si1 O3 109.7(12) . . ?
O28 Si1 O3 109.9(12) . . ?
W1 O1 K4 112.1(10) . 4_656 ?
W1 O1 K6A 112.4(14) . . ?
K4 O1 K6A 114.7(13) 4_656 . ?
W2 O2 W1 113.5(10) . . ?
W2 O2 Ir1 105.5(9) . . ?
W1 O2 Ir1 105.1(9) . . ?
Si1 O3 W1 126.2(11) . . ?
Si1 O3 W2 126.1(11) . . ?
W1 O3 W2 99.7(9) . . ?
W1 O4 W4 146.5(12) . . ?
W1 O4 K1 105.5(9) . 4_656 ?
W4 O4 K1 104.6(9) . 4_656 ?
W3 O5 Ir1 125.0(10) . . ?
W3 O5 W1 137.0(11) . . ?
Ir1 O5 W1 97.2(9) . . ?
W2 O6 K7 146.6(15) . . ?
W2 O6 K5 111.8(10) . 3_566 ?
K7 O6 K5 86.2(12) . 3_566 ?
W2 O7 W5 148.8(11) . . ?
W2 O7 K1 104.3(9) . . ?
W5 O7 K1 104.6(9) . . ?
W2 O8 K2 144.2(10) . . ?
W2 O8 K1 100.8(9) . . ?
K2 O8 K1 110.5(6) . . ?
W2 O8 K5 94.2(8) . 3_566 ?
K2 O8 K5 85.9(7) . 3_566 ?
K1 O8 K5 118.9(8) . 3_566 ?
W3 O10 W6 121.2(10) . . ?
W3 O10 K10 102.4(12) . . ?
W6 O10 K10 105.2(13) . . ?
W3 O11 W10 153.6(13) . . ?
Si1 O12 W3 125.0(12) . . ?
Si1 O12 W6 123.7(12) . . ?
W3 O12 W6 94.5(7) . . ?
Si1 O12 W4 124.7(11) . . ?
W3 O12 W4 89.9(7) . . ?
W6 O12 W4 88.9(7) . . ?
Si1 O13 W8 128.5(11) . . ?
Si1 O13 W9 128.3(11) . . ?
W8 O13 W9 92.0(8) . . ?
W5 O14 W7 117.9(11) . . ?
W5 O14 K9 105.8(11) . . ?
W7 O14 K9 102.0(10) . . ?
W9 O15 W5 149.7(11) . . ?
W9 O15 K1 103.4(8) . . ?
W5 O15 K1 100.1(9) . . ?
W9 O16 K3 147.1(12) . . ?
W9 O16 K2 104.2(10) . 3_566 ?
K3 O16 K2 87.3(7) . 3_566 ?
W9 O16 K1 107.9(9) . . ?
K3 O16 K1 96.1(9) . . ?
K2 O16 K1 110.8(7) 3_566 . ?
W9 O17 K4 123.3(12) . . ?
W9 O17 K2 98.1(9) . 3_566 ?
K4 O17 K2 91.9(8) . 3_566 ?
W8 O18 W9 116.8(12) . . ?
W8 O18 K8 109.9(11) . . ?
W9 O18 K8 109.4(11) . . ?
W8 O19 K5 122.8(12) . . ?
W8 O19 K2 99.1(9) . 4_656 ?
K5 O19 K2 91.9(8) . 4_656 ?
W7 O20 W9 147.3(14) . . ?
W7 O20 K8 109.5(12) . . ?
W9 O20 K8 102.8(10) . . ?
W6 O21 W8 148.3(14) . . ?
W6 O21 K8 108.8(12) . . ?
W8 O21 K8 102.4(10) . . ?
W7 O22 W6 148.9(12) . . ?
W4 O23 K6B 119.5(17) . . ?
W4 O23 K7 152.9(16) . 4_656 ?
W4 O24 W8 150.0(12) . . ?
W4 O24 K1 101.3(9) . 4_656 ?
W8 O24 K1 103.3(8) . 4_656 ?
W8 O25 K3 148.1(11) . . ?
W8 O25 K2 104.9(10) . 4_656 ?
K3 O25 K2 87.1(7) . 4_656 ?
W8 O25 K1 107.5(9) . 4_656 ?
K3 O25 K1 95.2(8) . 4_656 ?
K2 O25 K1 110.0(7) 4_656 4_656 ?
W5 O26 K6A 171.3(17) . 3_566 ?
W5 O26 K6B 131.1(17) . 3_566 ?
K6A O26 K6B 41.3(17) 3_566 3_566 ?
W10 O27 Ir1 124.7(10) . . ?
W10 O27 W2 137.4(11) . . ?
Ir1 O27 W2 97.2(9) . . ?
Si1 O28 W7 123.9(13) . . ?
Si1 O28 W10 123.3(12) . . ?
W7 O28 W10 94.1(7) . . ?
Si1 O28 W5 126.0(11) . . ?
W7 O28 W5 89.7(7) . . ?
W10 O28 W5 89.9(7) . . ?
W10 O29 W7 120.9(10) . . ?
W10 O29 K9 103.3(11) . . ?
W7 O29 K9 105.9(12) . . ?
W4 O31 W6 118.8(11) . . ?
W4 O31 K10 106.1(12) . . ?
W6 O31 K10 101.8(11) . . ?
W4 O32 W3 118.8(11) . . ?
W4 O32 K6A 103.9(13) . . ?
W3 O32 K6A 124.4(14) . . ?
W4 O32 K10 105.0(13) . . ?
W3 O32 K10 96.6(12) . . ?
K6A O32 K10 105.4(13) . . ?
W1 O35 K2 143.9(10) . . ?
W1 O35 K1 101.5(9) . 4_656 ?
K2 O35 K1 110.6(6) . 4_656 ?
W1 O35 K4 93.6(8) . 4_656 ?
K2 O35 K4 85.4(7) . 4_656 ?
K1 O35 K4 118.8(8) 4_656 4_656 ?
W5 O36 W10 118.0(11) . . ?
W5 O36 K9 104.1(12) . . ?
W10 O36 K9 96.2(10) . . ?
C1 Ir1 C2 39.8(7) . . ?
C1 Ir1 C4 65.9(12) . . ?
C2 Ir1 C4 65.8(11) . . ?
C1 Ir1 O2 99.8(10) . . ?
C2 Ir1 O2 131.5(9) . . ?
C4 Ir1 O2 132.3(9) . . ?
C1 Ir1 O5 120.4(9) . . ?
C2 Ir1 O5 100.7(9) . . ?
C4 Ir1 O5 151.7(9) . . ?
O2 Ir1 O5 75.6(8) . . ?
C1 Ir1 C5 39.2(7) . . ?
C2 Ir1 C5 66.1(12) . . ?
C4 Ir1 C5 39.4(7) . . ?
O2 Ir1 C5 100.4(10) . . ?
O5 Ir1 C5 159.0(9) . . ?
C1 Ir1 O27 158.0(9) . . ?
C2 Ir1 O27 152.8(9) . . ?
C4 Ir1 O27 101.1(10) . . ?
O2 Ir1 O27 75.3(8) . . ?
O5 Ir1 O27 79.7(8) . . ?
C5 Ir1 O27 119.7(10) . . ?
C1 Ir1 C3 67.2(12) . . ?
C2 Ir1 C3 39.7(7) . . ?
C4 Ir1 C3 39.7(7) . . ?
O2 Ir1 C3 166.3(11) . . ?
O5 Ir1 C3 114.1(9) . . ?
C5 Ir1 C3 67.0(12) . . ?
O27 Ir1 C3 115.0(9) . . ?
C5 C1 C2 109(3) . . ?
C5 C1 C6 131(3) . . ?
C2 C1 C6 120(2) . . ?
C5 C1 Ir1 72.2(17) . . ?
C2 C1 Ir1 70.6(13) . . ?
C6 C1 Ir1 125.6(17) . . ?
C1 C2 C7 128(3) . . ?
C1 C2 C3 109(3) . . ?
C7 C2 C3 123(3) . . ?
C1 C2 Ir1 69.6(13) . . ?
C7 C2 Ir1 124.7(17) . . ?
C3 C2 Ir1 71.6(12) . . ?
C2 C3 C4 105(2) . . ?
C2 C3 C8 130(3) . . ?
C4 C3 C8 126(3) . . ?
C2 C3 Ir1 68.6(12) . . ?
C4 C3 Ir1 69.1(15) . . ?
C8 C3 Ir1 128.1(17) . . ?
C5 C4 C3 110(3) . . ?
C5 C4 C9 123(3) . . ?
C3 C4 C9 127(3) . . ?
C5 C4 Ir1 71.1(17) . . ?
C3 C4 Ir1 71.2(14) . . ?
C9 C4 Ir1 124(2) . . ?
C1 C5 C4 107(3) . . ?
C1 C5 C10 128(3) . . ?
C4 C5 C10 125(3) . . ?
C1 C5 Ir1 68.6(16) . . ?
C4 C5 Ir1 69.6(17) . . ?
C10 C5 Ir1 124(2) . . ?
C1 C6 H6A 109.5 . . ?
C1 C6 H6B 109.5 . . ?
H6A C6 H6B 109.5 . . ?
C1 C6 H6C 109.5 . . ?
H6A C6 H6C 109.5 . . ?
H6B C6 H6C 109.5 . . ?
C2 C7 H7A 109.5 . . ?
C2 C7 H7B 109.5 . . ?
H7A C7 H7B 109.5 . . ?
C2 C7 H7C 109.5 . . ?
H7A C7 H7C 109.5 . . ?
H7B C7 H7C 109.5 . . ?
C3 C8 H8A 109.5 . . ?
C3 C8 H8B 109.5 . . ?
H8A C8 H8B 109.5 . . ?
C3 C8 H8C 109.5 . . ?
H8A C8 H8C 109.5 . . ?
H8B C8 H8C 109.5 . . ?
C4 C9 H9A 109.5 . . ?
C4 C9 H9B 109.5 . . ?
H9A C9 H9B 109.5 . . ?
C4 C9 H9C 109.5 . . ?
H9A C9 H9C 109.5 . . ?
H9B C9 H9C 109.5 . . ?
C5 C10 H10A 109.5 . . ?
C5 C10 H10B 109.5 . . ?
H10A C10 H10B 109.5 . . ?
C5 C10 H10C 109.5 . . ?
H10A C10 H10C 109.5 . . ?
H10B C10 H10C 109.5 . . ?
O4 K1 O39 175.1(7) 3_566 4_656 ?
O4 K1 O39 94.1(6) 3_566 . ?
O39 K1 O39 82.5(8) 4_656 . ?
O4 K1 O7 89.7(6) 3_566 . ?
O39 K1 O7 93.9(6) 4_656 . ?
O39 K1 O7 174.5(7) . . ?
O4 K1 O24 55.4(7) 3_566 3_566 ?
O39 K1 O24 121.1(7) 4_656 3_566 ?
O39 K1 O24 94.0(6) . 3_566 ?
O7 K1 O24 91.4(6) . 3_566 ?
O4 K1 O15 90.4(6) 3_566 . ?
O39 K1 O15 94.3(6) 4_656 . ?
O39 K1 O15 120.5(7) . . ?
O7 K1 O15 55.4(7) . . ?
O24 K1 O15 134.2(6) 3_566 . ?
O4 K1 O16 117.3(7) 3_566 . ?
O39 K1 O16 65.1(6) 4_656 . ?
O39 K1 O16 72.2(6) . . ?
O7 K1 O16 102.5(7) . . ?
O24 K1 O16 164.5(6) 3_566 . ?
O15 K1 O16 53.8(6) . . ?
O4 K1 O25 103.1(7) 3_566 3_566 ?
O39 K1 O25 72.3(6) 4_656 3_566 ?
O39 K1 O25 65.1(6) . 3_566 ?
O7 K1 O25 117.9(7) . 3_566 ?
O24 K1 O25 54.0(6) 3_566 3_566 ?
O15 K1 O25 165.3(6) . 3_566 ?
O16 K1 O25 122.3(6) . 3_566 ?
O4 K1 O35 55.7(6) 3_566 3_566 ?
O39 K1 O35 125.3(6) 4_656 3_566 ?
O39 K1 O35 66.7(6) . 3_566 ?
O7 K1 O35 112.7(6) . 3_566 ?
O24 K1 O35 105.7(6) 3_566 3_566 ?
O15 K1 O35 67.9(6) . 3_566 ?
O16 K1 O35 62.9(6) . 3_566 ?
O25 K1 O35 124.8(6) 3_566 3_566 ?
O4 K1 O8 112.7(6) 3_566 . ?
O39 K1 O8 66.9(6) 4_656 . ?
O39 K1 O8 125.1(6) . . ?
O7 K1 O8 56.4(6) . . ?
O24 K1 O8 68.2(6) 3_566 . ?
O15 K1 O8 106.7(6) . . ?
O16 K1 O8 125.3(6) . . ?
O25 K1 O8 62.7(6) 3_566 . ?
O35 K1 O8 166.0(6) 3_566 . ?
O4 K1 W2 106.0(5) 3_566 . ?
O39 K1 W2 76.0(4) 4_656 . ?
O39 K1 W2 151.2(5) . . ?
O7 K1 W2 29.4(5) . . ?
O24 K1 W2 81.3(4) 3_566 . ?
O15 K1 W2 80.5(4) . . ?
O16 K1 W2 114.2(5) . . ?
O25 K1 W2 90.0(4) 3_566 . ?
O35 K1 W2 142.0(4) 3_566 . ?
O8 K1 W2 27.3(4) . . ?
O4 K1 W1 29.0(5) 3_566 3_566 ?
O39 K1 W1 151.2(5) 4_656 3_566 ?
O39 K1 W1 75.9(4) . 3_566 ?
O7 K1 W1 106.1(4) . 3_566 ?
O24 K1 W1 79.6(4) 3_566 3_566 ?
O15 K1 W1 80.9(4) . 3_566 ?
O16 K1 W1 90.0(5) . 3_566 ?
O25 K1 W1 113.8(4) 3_566 3_566 ?
O35 K1 W1 27.2(4) 3_566 3_566 ?
O8 K1 W1 141.7(4) . 3_566 ?
W2 K1 W1 130.18(17) . 3_566 ?
O40 K2 O8 134(2) . . ?
O40 K2 O35 138(2) . . ?
O8 K2 O35 66.5(6) . . ?
O40 K2 O38 81(2) . . ?
O8 K2 O38 72.2(10) . . ?
O35 K2 O38 71.9(10) . . ?
O40 K2 O25 109(2) . 3_566 ?
O8 K2 O25 67.5(6) . 3_566 ?
O35 K2 O25 113.3(7) . 3_566 ?
O38 K2 O25 131.3(10) . 3_566 ?
O40 K2 O16 113(2) . 4_656 ?
O8 K2 O16 113.1(7) . 4_656 ?
O35 K2 O16 67.0(6) . 4_656 ?
O38 K2 O16 130.5(10) . 4_656 ?
O25 K2 O16 90.7(6) 3_566 4_656 ?
O40 K2 O19 68(2) . 3_566 ?
O8 K2 O19 75.7(6) . 3_566 ?
O35 K2 O19 141.7(6) . 3_566 ?
O38 K2 O19 91.0(10) . 3_566 ?
O25 K2 O19 53.9(6) 3_566 3_566 ?
O16 K2 O19 138.6(6) 4_656 3_566 ?
O40 K2 O17 73(2) . 4_656 ?
O8 K2 O17 141.7(6) . 4_656 ?
O35 K2 O17 75.9(6) . 4_656 ?
O38 K2 O17 89.7(10) . 4_656 ?
O25 K2 O17 138.9(6) 3_566 4_656 ?
O16 K2 O17 54.7(6) 4_656 4_656 ?
O19 K2 O17 139.7(7) 3_566 4_656 ?
O40 K2 O37 71(3) . 3_566 ?
O8 K2 O37 130.0(12) . 3_566 ?
O35 K2 O37 130.0(12) . 3_566 ?
O38 K2 O37 151.4(18) . 3_566 ?
O25 K2 O37 62.9(11) 3_566 3_566 ?
O16 K2 O37 63.3(11) 4_656 3_566 ?
O19 K2 O37 80.0(6) 3_566 3_566 ?
O17 K2 O37 80.4(6) 4_656 3_566 ?
O40 K2 W9 92(2) . 4_656 ?
O8 K2 W9 132.8(5) . 4_656 ?
O35 K2 W9 70.7(4) . 4_656 ?
O38 K2 W9 112.4(9) . 4_656 ?
O25 K2 W9 114.7(5) 3_566 4_656 ?
O16 K2 W9 27.3(4) 4_656 4_656 ?
O19 K2 W9 146.7(5) 3_566 4_656 ?
O17 K2 W9 27.4(4) 4_656 4_656 ?
O37 K2 W9 68.1(3) 3_566 4_656 ?
O40 K2 W8 87(2) . 3_566 ?
O8 K2 W8 70.6(4) . 3_566 ?
O35 K2 W8 132.4(5) . 3_566 ?
O38 K2 W8 113.2(9) . 3_566 ?
O25 K2 W8 26.9(4) 3_566 3_566 ?
O16 K2 W8 114.6(5) 4_656 3_566 ?
O19 K2 W8 27.0(4) 3_566 3_566 ?
O17 K2 W8 147.0(5) 4_656 3_566 ?
O37 K2 W8 68.0(3) 3_566 3_566 ?
W9 K2 W8 133.6(2) 4_656 3_566 ?
O40 K2 K3 118(2) . 3_566 ?
O8 K2 K3 92.7(5) . 3_566 ?
O35 K2 K3 92.4(5) . 3_566 ?
O38 K2 K3 161.4(10) . 3_566 ?
O25 K2 K3 45.5(4) 3_566 3_566 ?
O16 K2 K3 45.3(4) 4_656 3_566 ?
O19 K2 K3 95.7(4) 3_566 3_566 ?
O17 K2 K3 96.2(4) 4_656 3_566 ?
O37 K2 K3 47.2(16) 3_566 3_566 ?
W9 K2 K3 69.82(14) 4_656 3_566 ?
W8 K2 K3 69.76(14) 3_566 3_566 ?
O16 K3 O16 135.9(14) . 2_665 ?
O16 K3 O25 68.3(7) . . ?
O16 K3 O25 94.6(8) 2_665 . ?
O16 K3 O25 94.6(8) . 2_665 ?
O16 K3 O25 68.3(7) 2_665 2_665 ?
O25 K3 O25 134.7(14) . 2_665 ?
O16 K3 O37 67.9(7) . . ?
O16 K3 O37 67.9(7) 2_665 . ?
O25 K3 O37 67.4(7) . . ?
O25 K3 O37 67.4(7) 2_665 . ?
O16 K3 O39 72.2(6) . . ?
O16 K3 O39 132.4(6) 2_665 . ?
O25 K3 O39 132.6(6) . . ?
O25 K3 O39 72.6(6) 2_665 . ?
O37 K3 O39 119.4(6) . . ?
O16 K3 O39 132.4(6) . 2_665 ?
O16 K3 O39 72.2(6) 2_665 2_665 ?
O25 K3 O39 72.6(6) . 2_665 ?
O25 K3 O39 132.6(6) 2_665 2_665 ?
O37 K3 O39 119.4(6) . 2_665 ?
O39 K3 O39 121.2(11) . 2_665 ?
O16 K3 O39 145.5(6) . 3_566 ?
O16 K3 O39 64.2(6) 2_665 3_566 ?
O25 K3 O39 145.8(6) . 3_566 ?
O25 K3 O39 64.6(6) 2_665 3_566 ?
O37 K3 O39 121.2(6) . 3_566 ?
O39 K3 O39 75.3(4) . 3_566 ?
O39 K3 O39 75.3(4) 2_665 3_566 ?
O16 K3 O39 64.2(6) . 4_656 ?
O16 K3 O39 145.5(6) 2_665 4_656 ?
O25 K3 O39 64.6(6) . 4_656 ?
O25 K3 O39 145.8(6) 2_665 4_656 ?
O37 K3 O39 121.2(6) . 4_656 ?
O39 K3 O39 75.3(4) . 4_656 ?
O39 K3 O39 75.3(4) 2_665 4_656 ?
O39 K3 O39 117.6(12) 3_566 4_656 ?
O16 K3 K3 112.1(7) . 3_566 ?
O16 K3 K3 112.1(7) 2_665 3_566 ?
O25 K3 K3 112.6(7) . 3_566 ?
O25 K3 K3 112.6(7) 2_665 3_566 ?
O37 K3 K3 180.0 . 3_566 ?
O39 K3 K3 60.6(6) . 3_566 ?
O39 K3 K3 60.6(6) 2_665 3_566 ?
O39 K3 K3 58.8(6) 3_566 3_566 ?
O39 K3 K3 58.8(6) 4_656 3_566 ?
O16 K3 K2 102.9(8) . 4_656 ?
O16 K3 K2 47.4(5) 2_665 4_656 ?
O25 K3 K2 47.4(5) . 4_656 ?
O25 K3 K2 102.3(7) 2_665 4_656 ?
O37 K3 K2 52.9(3) . 4_656 ?
O39 K3 K2 172.3(8) . 4_656 ?
O39 K3 K2 66.5(4) 2_665 4_656 ?
O39 K3 K2 108.1(4) 3_566 4_656 ?
O39 K3 K2 108.3(4) 4_656 4_656 ?
K3 K3 K2 127.1(3) 3_566 4_656 ?
O16 K3 K2 47.4(5) . 3_566 ?
O16 K3 K2 102.9(8) 2_665 3_566 ?
O25 K3 K2 102.3(7) . 3_566 ?
O25 K3 K2 47.4(5) 2_665 3_566 ?
O37 K3 K2 52.9(3) . 3_566 ?
O39 K3 K2 66.5(4) . 3_566 ?
O39 K3 K2 172.3(8) 2_665 3_566 ?
O39 K3 K2 108.3(4) 3_566 3_566 ?
O39 K3 K2 108.1(4) 4_656 3_566 ?
K3 K3 K2 127.1(3) 3_566 3_566 ?
K2 K3 K2 105.8(7) 4_656 3_566 ?
O17 K4 O1 121.8(10) . 3_566 ?
O17 K4 O38 85.3(9) . 3_566 ?
O1 K4 O38 77.6(10) 3_566 3_566 ?
O17 K4 O35 71.5(7) . 3_566 ?
O1 K4 O35 51.7(6) 3_566 3_566 ?
O38 K4 O35 59.6(9) 3_566 3_566 ?
O17 K4 W1 98.4(7) . 3_566 ?
O1 K4 W1 24.8(4) 3_566 3_566 ?
O38 K4 W1 64.6(8) 3_566 3_566 ?
O35 K4 W1 27.1(4) 3_566 3_566 ?
O17 K4 W9 21.2(5) . . ?
O1 K4 W9 106.6(8) 3_566 . ?
O38 K4 W9 96.1(8) 3_566 . ?
O35 K4 W9 62.4(5) 3_566 . ?
W1 K4 W9 86.6(4) 3_566 . ?
O17 K4 K2 46.6(5) . 3_566 ?
O1 K4 K2 89.4(7) 3_566 3_566 ?
O38 K4 K2 42.3(7) 3_566 3_566 ?
O35 K4 K2 41.9(4) 3_566 3_566 ?
W1 K4 K2 65.4(3) 3_566 3_566 ?
W9 K4 K2 53.8(2) . 3_566 ?
O17 K4 K8 72.7(8) . 3_565 ?
O1 K4 K8 123.4(9) 3_566 3_565 ?
O38 K4 K8 47.5(9) 3_566 3_565 ?
O35 K4 K8 99.2(8) 3_566 3_565 ?
W1 K4 K8 111.7(7) 3_566 3_565 ?
W9 K4 K8 93.4(6) . 3_565 ?
K2 K4 K8 60.9(6) 3_566 3_565 ?
O17 K4 K6A 125.9(10) . 3_566 ?
O1 K4 K6A 33.5(8) 3_566 3_566 ?
O38 K4 K6A 111.0(10) 3_566 3_566 ?
O35 K4 K6A 74.0(8) 3_566 3_566 ?
W1 K4 K6A 52.5(6) 3_566 3_566 ?
W9 K4 K6A 104.9(8) . 3_566 ?
K2 K4 K6A 115.9(7) 3_566 3_566 ?
K8 K4 K6A 153.9(8) 3_565 3_566 ?
O19 K5 O6 121.7(10) . 4_656 ?
O19 K5 O8 71.2(7) . 4_656 ?
O6 K5 O8 51.8(6) 4_656 4_656 ?
O19 K5 O38 85.1(10) . 4_656 ?
O6 K5 O38 77.3(10) 4_656 4_656 ?
O8 K5 O38 59.5(9) 4_656 4_656 ?
O19 K5 K7 139.8(11) . 4_656 ?
O6 K5 K7 45.2(8) 4_656 4_656 ?
O8 K5 K7 91.5(9) 4_656 4_656 ?
O38 K5 K7 117.7(10) 4_656 4_656 ?
O19 K5 W2 98.1(8) . 4_656 ?
O6 K5 W2 24.9(4) 4_656 4_656 ?
O8 K5 W2 27.2(4) 4_656 4_656 ?
O38 K5 W2 64.5(8) 4_656 4_656 ?
K7 K5 W2 67.8(7) 4_656 4_656 ?
O19 K5 W8 21.1(5) . . ?
O6 K5 W8 106.9(8) 4_656 . ?
O8 K5 W8 62.5(5) 4_656 . ?
O38 K5 W8 96.1(8) 4_656 . ?
K7 K5 W8 118.8(9) 4_656 . ?
W2 K5 W8 86.7(4) 4_656 . ?
O19 K5 K2 46.4(5) . 4_656 ?
O6 K5 K2 89.4(7) 4_656 4_656 ?
O8 K5 K2 41.8(4) 4_656 4_656 ?
O38 K5 K2 42.2(7) 4_656 4_656 ?
K7 K5 K2 132.9(9) 4_656 4_656 ?
W2 K5 K2 65.4(4) 4_656 4_656 ?
W8 K5 K2 53.9(3) . 4_656 ?
O19 K5 K8 72.8(8) . 4_655 ?
O6 K5 K8 123.2(9) 4_656 4_655 ?
O8 K5 K8 99.2(8) 4_656 4_655 ?
O38 K5 K8 47.6(9) 4_656 4_655 ?
K7 K5 K8 147.2(9) 4_656 4_655 ?
W2 K5 K8 111.7(7) 4_656 4_655 ?
W8 K5 K8 93.5(6) . 4_655 ?
K2 K5 K8 61.0(6) 4_656 4_655 ?
O26 K6A O32 105.4(16) 4_656 . ?
O26 K6A O1 72.5(13) 4_656 . ?
O32 K6A O1 83.3(14) . . ?
O26 K6A W4 77.1(11) 4_656 . ?
O32 K6A W4 29.0(6) . . ?
O1 K6A W4 80.6(11) . . ?
O26 K6A W1 72.0(11) 4_656 . ?
O32 K6A W1 61.5(10) . . ?
O1 K6A W1 23.9(6) . . ?
W4 K6A W1 56.8(6) . . ?
O26 K6A K10 122.8(16) 4_656 . ?
O32 K6A K10 40.2(9) . . ?
O1 K6A K10 122.3(15) . . ?
W4 K6A K10 55.9(8) . . ?
W1 K6A K10 101.7(11) . . ?
O26 K6A K4 52.1(10) 4_656 4_656 ?
O32 K6A K4 111.5(14) . 4_656 ?
O1 K6A K4 31.8(8) . 4_656 ?
W4 K6A K4 98.6(10) . 4_656 ?
W1 K6A K4 50.1(6) . 4_656 ?
K10 K6A K4 151.6(12) . 4_656 ?
O26 K6B O23 73.4(14) 4_656 . ?
O26 K6B K7 101.4(17) 4_656 4_656 ?
O23 K6B K7 53.1(12) . 4_656 ?
O26 K6B W4 72.9(12) 4_656 . ?
O23 K6B W4 22.3(7) . . ?
K7 K6B W4 73.9(12) 4_656 . ?
O26 K6B W5 18.2(6) 4_656 4_656 ?
O23 K6B W5 70.1(11) . 4_656 ?
K7 K6B W5 85.6(13) 4_656 4_656 ?
W4 K6B W5 76.8(9) . 4_656 ?
O26 K6B K10 129.0(18) 4_656 . ?
O23 K6B K10 64.4(13) . . ?
K7 K6B K10 75.5(14) 4_656 . ?
W4 K6B K10 57.1(9) . . ?
W5 K6B K10 133.3(14) 4_656 . ?
O26 K6B K9 60.2(12) 4_656 4_656 ?
O23 K6B K9 120.5(16) . 4_656 ?
K7 K6B K9 100.4(15) 4_656 4_656 ?
W4 K6B K9 130.9(13) . 4_656 ?
W5 K6B K9 54.0(7) 4_656 4_656 ?
K10 K6B K9 170.2(15) . 4_656 ?
O6 K7 O23 74.1(9) . 3_566 ?
O6 K7 K6B 107.1(15) . 3_566 ?
O23 K7 K6B 50.8(11) 3_566 3_566 ?
O6 K7 K5 48.6(8) . 3_566 ?
O23 K7 K5 68.6(9) 3_566 3_566 ?
K6B K7 K5 119.4(13) 3_566 3_566 ?
O6 K7 K10 111.4(11) . 6 ?
O23 K7 K10 172.1(13) 3_566 6 ?
K6B K7 K10 121.3(14) 3_566 6 ?
K5 K7 K10 119.3(11) 3_566 6 ?
O40 K8 O18 96(2) 1_554 . ?
O40 K8 O20 131(2) 1_554 . ?
O18 K8 O20 53.5(8) . . ?
O40 K8 O21 134(2) 1_554 . ?
O18 K8 O21 53.2(8) . . ?
O20 K8 O21 61.8(9) . . ?
O40 K8 W7 149(2) 1_554 . ?
O18 K8 W7 76.8(8) . . ?
O20 K8 W7 25.6(5) . . ?
O21 K8 W7 64.4(8) . . ?
O40 K8 W6 154(2) 1_554 . ?
O18 K8 W6 76.6(8) . . ?
O20 K8 W6 64.3(8) . . ?
O21 K8 W6 25.7(5) . . ?
W7 K8 W6 54.3(5) . . ?
O40 K8 W9 105(2) 1_554 . ?
O18 K8 W9 26.7(5) . . ?
O20 K8 W9 30.8(5) . . ?
O21 K8 W9 63.7(7) . . ?
W7 K8 W9 56.4(4) . . ?
W6 K8 W9 79.4(6) . . ?
O40 K8 W8 107(2) 1_554 . ?
O18 K8 W8 26.5(5) . . ?
O20 K8 W8 63.7(7) . . ?
O21 K8 W8 30.7(5) . . ?
W7 K8 W8 79.4(6) . . ?
W6 K8 W8 56.3(5) . . ?
W9 K8 W8 47.8(3) . . ?
O40 K8 K2 31(2) 1_554 1_554 ?
O18 K8 K2 126.2(11) . 1_554 ?
O20 K8 K2 148.6(13) . 1_554 ?
O21 K8 K2 147.9(12) . 1_554 ?
W7 K8 K2 146.2(9) . 1_554 ?
W6 K8 K2 145.8(9) . 1_554 ?
W9 K8 K2 133.2(9) . 1_554 ?
W8 K8 K2 132.9(9) . 1_554 ?
O40 K8 K5 69(2) 1_554 3_565 ?
O18 K8 K5 133.1(12) . 3_565 ?
O20 K8 K5 102.4(10) . 3_565 ?
O21 K8 K5 156.7(12) . 3_565 ?
W7 K8 K5 93.8(7) . 3_565 ?
W6 K8 K5 133.7(9) . 3_565 ?
W9 K8 K5 112.4(9) . 3_565 ?
W8 K8 K5 159.4(10) . 3_565 ?
K2 K8 K5 52.6(5) 1_554 3_565 ?
O40 K8 K4 73(2) 1_554 4_655 ?
O18 K8 K4 132.6(12) . 4_655 ?
O20 K8 K4 156.2(13) . 4_655 ?
O21 K8 K4 101.9(11) . 4_655 ?
W7 K8 K4 133.5(9) . 4_655 ?
W6 K8 K4 93.4(8) . 4_655 ?
W9 K8 K4 159.1(9) . 4_655 ?
W8 K8 K4 112.1(9) . 4_655 ?
K2 K8 K4 52.5(4) 1_554 4_655 ?
K5 K8 K4 86.8(6) 3_565 4_655 ?
O29 K9 O14 48.9(7) . . ?
O29 K9 O36 50.3(8) . . ?
O14 K9 O36 48.4(8) . . ?
O29 K9 W10 28.1(6) . . ?
O14 K9 W10 57.7(6) . . ?
O36 K9 W10 29.6(5) . . ?
O29 K9 W7 27.8(5) . . ?
O14 K9 W7 27.9(5) . . ?
O36 K9 W7 58.1(6) . . ?
W10 K9 W7 49.9(4) . . ?
O29 K9 K6B 104.1(11) . 3_566 ?
O14 K9 K6B 75.8(10) . 3_566 ?
O36 K9 K6B 54.4(9) . 3_566 ?
W10 K9 K6B 82.5(9) . 3_566 ?
W7 K9 K6B 101.0(9) . 3_566 ?
O10 K10 O31 49.0(7) . . ?
O10 K10 O32 50.3(8) . . ?
O31 K10 O32 47.5(8) . . ?
O10 K10 W3 28.2(6) . . ?
O31 K10 W3 57.4(7) . . ?
O32 K10 W3 29.7(5) . . ?
O10 K10 W6 27.8(5) . . ?
O31 K10 W6 28.1(5) . . ?
O32 K10 W6 57.7(7) . . ?
W3 K10 W6 49.8(4) . . ?
O10 K10 W4 55.5(7) . . ?
O31 K10 W4 25.8(5) . . ?
O32 K10 W4 25.9(5) . . ?
W3 K10 W4 48.2(4) . . ?
W6 K10 W4 47.4(4) . . ?
O10 K10 K6B 101.6(12) . . ?
O31 K10 K6B 76.6(11) . . ?
O32 K10 K6B 51.4(10) . . ?
W3 K10 K6B 78.6(10) . . ?
W6 K10 K6B 100.9(10) . . ?
W4 K10 K6B 53.6(8) . . ?
O10 K10 K6A 83.1(11) . . ?
O31 K10 K6A 74.5(10) . . ?
O32 K10 K6A 34.4(8) . . ?
W3 K10 K6A 57.1(8) . . ?
W6 K10 K6A 91.4(9) . . ?
W4 K10 K6A 48.7(7) . . ?
O10 K10 K7 103.6(13) . 6_554 ?
O31 K10 K7 148.5(13) . 6_554 ?
O32 K10 K7 132.0(16) . 6_554 ?
W3 K10 K7 107.3(12) . 6_554 ?
W6 K10 K7 120.4(11) . 6_554 ?
W4 K10 K7 155.5(13) . 6_554 ?
K6B K10 K7 130.7(13) . 6_554 ?
K6A K10 K7 123.0(13) . 6_554 ?
K3 O37 K2 79.9(16) . 4_656 ?
K3 O37 K2 79.9(16) . 3_566 ?
K2 O37 K2 160(3) 4_656 3_566 ?
K2 O38 K4 85.7(11) . 4_656 ?
K2 O38 K5 84.7(11) . 3_566 ?
K4 O38 K5 170.1(13) 4_656 3_566 ?
K1 O39 K1 172.2(8) 3_566 . ?
K1 O39 K3 94.0(6) 3_566 . ?
K1 O39 K3 93.7(6) . . ?
K1 O39 K3 92.7(6) 3_566 3_566 ?
K1 O39 K3 92.6(6) . 3_566 ?
K3 O39 K3 60.6(9) . 3_566 ?
K8 O40 K2 119(4) 1_556 . ?

loop_
_geom_bond_atom_site_label_1
_geom_bond_atom_site_label_2
_geom_bond_distance
_geom_bond_site_symmetry_2
_geom_bond_publ_flag
W1 O1 1.74(2) . ?
W1 O35 1.754(19) . ?
W1 O4 1.89(2) . ?
W1 O2 2.01(2) . ?
W1 O3 2.19(2) . ?
W1 O5 2.25(2) . ?
W1 K1 3.762(7) 4_656 ?
W1 K4 3.84(2) 4_656 ?
W1 K6A 3.97(5) . ?
W2 O6 1.74(2) . ?
W2 O8 1.759(19) . ?
W2 O7 1.91(2) . ?
W2 O2 2.00(2) . ?
W2 O3 2.19(2) . ?
W2 O27 2.24(2) . ?
W2 K1 3.761(7) . ?
W2 K5 3.84(2) 3_566 ?
W3 O9 1.71(2) . ?
W3 O11 1.88(2) . ?
W3 O5 1.89(2) . ?
W3 O10 1.93(2) . ?
W3 O32 1.99(2) . ?
W3 O12 2.31(2) . ?
W3 K10 3.98(4) . ?
W4 O23 1.73(2) . ?
W4 O32 1.87(2) . ?
W4 O31 1.87(2) . ?
W4 O24 1.89(2) . ?
W4 O4 1.95(2) . ?
W4 O12 2.39(2) . ?
W4 K6A 3.75(5) . ?
W4 K1 3.777(7) 4_656 ?
W4 K6B 3.96(5) . ?
W4 K10 4.13(4) . ?
W5 O26 1.72(2) . ?
W5 O36 1.90(2) . ?
W5 O14 1.90(2) . ?
W5 O7 1.91(2) . ?
W5 O15 1.92(2) . ?
W5 O28 2.37(2) . ?
W5 K1 3.770(7) . ?
W5 K6B 4.13(5) 3_566 ?
W6 O33 1.73(3) . ?
W6 O21 1.84(2) . ?
W6 O22 1.90(2) . ?
W6 O31 1.97(2) . ?
W6 O10 1.98(2) . ?
W6 O12 2.33(2) . ?
W6 K8 4.01(4) . ?
W6 K10 4.09(4) . ?
W7 O34 1.75(3) . ?
W7 O20 1.84(2) . ?
W7 O22 1.89(2) . ?
W7 O14 1.96(2) . ?
W7 O29 1.98(2) . ?
W7 O28 2.32(2) . ?
W7 K8 4.00(4) . ?
W7 K9 4.09(3) . ?
W8 O19 1.69(2) . ?
W8 O25 1.72(2) . ?
W8 O18 1.92(2) . ?
W8 O24 1.94(2) . ?
W8 O21 2.11(2) . ?
W8 O13 2.28(2) . ?
W8 K2 3.674(7) 4_656 ?
W8 K1 3.855(8) 4_656 ?
W8 K5 3.945(19) . ?
W8 K8 4.04(3) . ?
W9 O17 1.71(2) . ?
W9 O16 1.74(2) . ?
W9 O15 1.91(2) . ?
W9 O18 1.92(2) . ?
W9 O20 2.12(2) . ?
W9 O13 2.28(2) . ?
W9 K2 3.670(7) 3_566 ?
W9 K1 3.847(8) . ?
W9 K4 3.954(18) . ?
W9 K8 4.04(3) . ?
W10 O30 1.68(2) . ?
W10 O27 1.89(2) . ?
W10 O11 1.89(2) . ?
W10 O29 1.93(2) . ?
W10 O36 1.98(2) . ?
W10 O28 2.33(2) . ?
W10 K9 3.98(4) . ?
Si1 O13 1.61(2) . ?
Si1 O12 1.62(2) . ?
Si1 O28 1.62(2) . ?
Si1 O3 1.70(2) . ?
O1 K4 2.83(3) 4_656 ?
O1 K6A 2.97(5) . ?
O2 Ir1 2.157(19) . ?
O4 K1 2.78(2) 4_656 ?
O5 Ir1 2.16(2) . ?
O6 K7 2.69(4) . ?
O6 K5 2.84(3) 3_566 ?
O7 K1 2.81(2) . ?
O8 K2 2.77(2) . ?
O8 K1 3.01(2) . ?
O8 K5 3.29(3) 3_566 ?
O10 K10 3.10(4) . ?
O14 K9 3.20(4) . ?
O15 K1 2.93(2) . ?
O16 K3 2.74(2) . ?
O16 K2 2.83(2) 3_566 ?
O16 K1 2.94(2) . ?
O17 K4 2.75(3) . ?
O17 K2 3.02(2) 3_566 ?
O18 K8 2.97(4) . ?
O19 K5 2.76(3) . ?
O19 K2 3.00(2) 4_656 ?
O20 K8 3.00(4) . ?
O21 K8 3.02(4) . ?
O23 K6B 2.81(6) . ?
O23 K7 2.90(4) 4_656 ?
O24 K1 2.92(2) 4_656 ?
O25 K3 2.74(2) . ?
O25 K2 2.83(2) 4_656 ?
O25 K1 2.97(2) 4_656 ?
O26 K6A 2.74(5) 3_566 ?
O26 K6B 2.80(6) 3_566 ?
O27 Ir1 2.17(2) . ?
O29 K9 3.07(4) . ?
O31 K10 3.20(4) . ?
O32 K6A 2.83(5) . ?
O32 K10 3.23(4) . ?
O35 K2 2.78(2) . ?
O35 K1 3.00(2) 4_656 ?
O35 K4 3.31(3) 4_656 ?
O36 K9 3.25(4) . ?
Ir1 C1 2.12(3) . ?
Ir1 C2 2.13(2) . ?
Ir1 C4 2.14(3) . ?
Ir1 C5 2.16(3) . ?
Ir1 C3 2.17(3) . ?
C1 C5 1.43(2) . ?
C1 C2 1.44(2) . ?
C1 C6 1.49(4) . ?
C2 C7 1.45(4) . ?
C2 C3 1.46(2) . ?
C3 C4 1.47(2) . ?
C3 C8 1.52(5) . ?
C4 C5 1.45(2) . ?
C4 C9 1.49(4) . ?
C5 C10 1.48(5) . ?
C6 H6A 0.9800 . ?
C6 H6B 0.9800 . ?
C6 H6C 0.9800 . ?
C7 H7A 0.9800 . ?
C7 H7B 0.9800 . ?
C7 H7C 0.9800 . ?
C8 H8A 0.9800 . ?
C8 H8B 0.9800 . ?
C8 H8C 0.9800 . ?
C9 H9A 0.9800 . ?
C9 H9B 0.9800 . ?
C9 H9C 0.9800 . ?
C10 H10A 0.9800 . ?
C10 H10B 0.9800 . ?
C10 H10C 0.9800 . ?
K1 O39 2.79(2) 4_656 ?
K1 O39 2.80(2) . ?
K2 O40 2.66(9) . ?
K2 O38 2.80(4) . ?
K2 O37 3.116(17) 3_566 ?
K2 K3 3.845(17) 3_566 ?
K3 O37 2.86(9) . ?
K3 O39 2.99(2) . ?
K3 O39 2.99(2) 2_665 ?
K3 O39 3.04(2) 3_566 ?
K3 O39 3.04(2) 4_656 ?
K3 K3 3.05(5) 3_566 ?
K4 O38 3.28(5) 3_566 ?
K4 K8 4.80(4) 3_565 ?
K4 K6A 4.88(5) 3_566 ?
K5 O38 3.33(5) 4_656 ?
K5 K7 3.78(4) 4_656 ?
K5 K8 4.79(4) 4_655 ?
K6A K10 4.83(6) . ?
K6B K7 3.52(7) 4_656 ?
K6B K10 4.61(7) . ?
K6B K9 4.87(6) 4_656 ?
K7 K10 4.84(6) 6 ?
K8 O40 2.64(10) 1_554 ?
